data_7041907
loop_
_publ_author_name
'Dulani Dhanapala, B.'
'Mannino, Natalie A.'
'Mendoza, Laura M.'
'Tauni Dissanayake, K.'
'Martin, Philip D.'
'Suescun, Leopoldo'
'Rabuffetti, Federico A.'

_publ_section_title
;
 Synthesis of bimetallic trifluoroacetates through a crystallochemical
 investigation of their monometallic counterparts: the case of (A,
 A')(CF3COO)2&#x00B7;nH2O (A, A' = Mg, Ca, Sr, Ba, Mn).
;
_journal_issue 5
_journal_name_full 'Dalton transactions (Cambridge, England : 2003)'
_journal_page_first 1420
_journal_page_last 1430
_journal_paper_doi 10.1039/c6dt04152c
_journal_volume 46
_journal_year 2017
_chemical_formula_sum 'C4 H8 F6 Mg0.45 Mn0.55 O8'
_chemical_formula_weight 339.19
_chemical_properties_physical ', Deliquescent'
_space_group_crystal_system triclinic
_space_group_IT_number 2
_space_group_name_Hall '-P 1'
_space_group_name_H-M_alt 'P -1'
_symmetry_space_group_name_Hall '-P 1'
_symmetry_space_group_name_H-M 'P -1'
_atom_sites_solution_hydrogens difmap
_audit_creation_method SHELXL-2014/7
_audit_update_record
;
2016-10-02 deposited with the CCDC.
2017-01-17 downloaded from the CCDC.
;
_cell_angle_alpha 88.761(4)
_cell_angle_beta 63.982(3)
_cell_angle_gamma 71.251(4)
_cell_formula_units_Z 2
_cell_length_a 8.1926(6)
_cell_length_b 9.0995(7)
_cell_length_c 9.4154(7)
_cell_measurement_reflns_used 9845
_cell_measurement_temperature 100(2)
_cell_measurement_theta_max 30.42
_cell_measurement_theta_min 3.085
_cell_volume 591.39(8)
_computing_structure_refinement 'SHELXL-2014/7 (Sheldrick, 2014)'
_diffrn_ambient_temperature 100(2)
_diffrn_detector_area_resol_mean 8.3333
_diffrn_measured_fraction_theta_full 1.000
_diffrn_measured_fraction_theta_max 0.998
_diffrn_measurement_device_type 'Bruker X8 Apex'
_diffrn_measurement_method '\w and \j scans'
_diffrn_radiation_type MoK\a
_diffrn_radiation_wavelength 0.71073
_diffrn_reflns_av_unetI/netI 0.0279
_diffrn_reflns_Laue_measured_fraction_full 1.000
_diffrn_reflns_Laue_measured_fraction_max 0.998
_diffrn_reflns_limit_h_max 11
_diffrn_reflns_limit_h_min -10
_diffrn_reflns_limit_k_max 13
_diffrn_reflns_limit_k_min -12
_diffrn_reflns_limit_l_max 13
_diffrn_reflns_limit_l_min 0
_diffrn_reflns_number 6410
_diffrn_reflns_point_group_measured_fraction_full 1.000
_diffrn_reflns_point_group_measured_fraction_max 0.998
_diffrn_reflns_theta_full 25.242
_diffrn_reflns_theta_max 30.653
_diffrn_reflns_theta_min 2.387
_diffrn_source 'sealed X-ray tube'
_exptl_absorpt_coefficient_mu 0.794
_exptl_absorpt_correction_T_max 0.889
_exptl_absorpt_correction_T_min 0.829
_exptl_absorpt_correction_type multi-scan
_exptl_absorpt_process_details 'TWINABS (Bruker, 2012)'
_exptl_crystal_colour colourless
_exptl_crystal_density_diffrn 1.905
_exptl_crystal_description block
_exptl_crystal_F_000 338
_exptl_crystal_recrystallization_method 'Re-crystallisation from solvent: H2O'
_exptl_crystal_size_max 0.357
_exptl_crystal_size_mid 0.330
_exptl_crystal_size_min 0.144
_refine_diff_density_max 0.442
_refine_diff_density_min -0.301
_refine_diff_density_rms 0.063
_refine_ls_extinction_method none
_refine_ls_goodness_of_fit_ref 1.032
_refine_ls_hydrogen_treatment refxyz
_refine_ls_matrix_type full
_refine_ls_number_parameters 198
_refine_ls_number_reflns 6410
_refine_ls_number_restraints 12
_refine_ls_restrained_S_all 1.033
_refine_ls_R_factor_all 0.0458
_refine_ls_R_factor_gt 0.0304
_refine_ls_shift/su_max 0.001
_refine_ls_shift/su_mean 0.000
_refine_ls_structure_factor_coef Fsqd
_refine_ls_weighting_details 'w=1/[\s^2^(Fo^2^)+(0.0257P)^2^+0.1582P] where P=(Fo^2^+2Fc^2^)/3'
_refine_ls_weighting_scheme calc
_refine_ls_wR_factor_gt 0.0616
_refine_ls_wR_factor_ref 0.0662
_reflns_Friedel_coverage 0.000
_reflns_number_gt 5166
_reflns_number_total 6410
_reflns_threshold_expression 'I > 2\s(I)'
_cod_data_source_file c6dt04152c2.cif
_cod_data_source_block MnMgTFA2_final_twin5
_cod_original_cell_volume 591.40(8)
_cod_database_code 7041907
_shelx_space_group_comment
;
The symmetry employed for this shelxl refinement is uniquely defined
by the following loop, which should always be used as a source of
symmetry information in preference to the above space-group names.
They are only intended as comments.
;
_shelx_estimated_absorpt_t_min 0.765
_shelx_estimated_absorpt_t_max 0.894

loop_
_space_group_symop_operation_xyz
'x, y, z'
'-x, -y, -z'

loop_
_atom_site_label
_atom_site_type_symbol
_atom_site_fract_x
_atom_site_fract_y
_atom_site_fract_z
_atom_site_U_iso_or_equiv
_atom_site_adp_type
_atom_site_occupancy
_atom_site_site_symmetry_order
_atom_site_calc_flag
_atom_site_refinement_flags_posn
_atom_site_refinement_flags_adp
_atom_site_refinement_flags_occupancy
Mg1 Mg 0.27111(4) 0.59533(3) 0.38853(3) 0.01203(10) Uani 0.452(2) 1 d . . P
Mn1 Mn 0.27111(4) 0.59533(3) 0.38853(3) 0.01203(10) Uani 0.548(2) 1 d . . P
O1W O 0.31870(17) 0.73863(12) 0.20809(13) 0.0208(2) Uani 1 1 d D . .
H1 H 0.281(3) 0.8308(14) 0.242(2) 0.031 Uiso 1 1 d D U .
H1' H 0.278(3) 0.727(2) 0.1454(19) 0.031 Uiso 1 1 d D U .
O2W O -0.03737(15) 0.71507(12) 0.50793(12) 0.0158(2) Uani 1 1 d D . .
H2B H -0.092(2) 0.8127(13) 0.519(2) 0.024 Uiso 1 1 d D U .
H2A H -0.095(2) 0.6871(18) 0.5951(16) 0.024 Uiso 1 1 d D U .
O2W' O 0.57533(15) 0.47150(12) 0.28536(12) 0.0162(2) Uani 1 1 d D . .
H2A' H 0.612(2) 0.3880(16) 0.3159(18) 0.024 Uiso 1 1 d D U .
H2B' H 0.640(2) 0.463(2) 0.1869(13) 0.024 Uiso 1 1 d D U .
O3W O 0.23889(17) 0.44289(13) 0.56241(13) 0.0182(2) Uani 1 1 d D . .
H3 H 0.291(2) 0.434(2) 0.619(2) 0.027 Uiso 1 1 d D U .
H3' H 0.185(2) 0.3798(19) 0.575(2) 0.027 Uiso 1 1 d D U .
O1 O 0.30682(15) 0.74625(11) 0.53615(12) 0.0159(2) Uani 1 1 d . . .
O2 O 0.21436(17) 0.97336(12) 0.44744(13) 0.0211(2) Uani 1 1 d . . .
C1 C 0.2603(2) 0.89200(17) 0.53936(18) 0.0154(3) Uani 1 1 d . . .
C2 C 0.2544(3) 0.98008(18) 0.6805(2) 0.0229(3) Uani 1 1 d . . .
F1 F 0.31719(16) 1.10021(11) 0.63726(13) 0.0338(3) Uani 1 1 d . . .
F2 F 0.07298(17) 1.03956(14) 0.79515(13) 0.0464(3) Uani 1 1 d . . .
F3 F 0.35985(19) 0.89023(12) 0.74322(14) 0.0445(3) Uani 1 1 d . . .
O1' O 0.22717(15) 0.43810(12) 0.25268(12) 0.0162(2) Uani 1 1 d . . .
O2' O 0.25168(16) 0.55195(12) 0.03457(12) 0.0201(2) Uani 1 1 d . . .
C1' C 0.2328(2) 0.44647(17) 0.11691(17) 0.0151(3) Uani 1 1 d . . .
C2' C 0.2087(2) 0.30361(18) 0.05281(18) 0.0210(3) Uani 1 1 d . . .
F1' F 0.22924(17) 0.30964(13) -0.09470(11) 0.0368(3) Uani 1 1 d . . .
F2' F 0.33632(16) 0.17011(11) 0.05238(14) 0.0391(3) Uani 1 1 d . . .
F3' F 0.03308(15) 0.29806(13) 0.14419(12) 0.0342(3) Uani 1 1 d . . .

loop_
_atom_site_aniso_label
_atom_site_aniso_U_11
_atom_site_aniso_U_22
_atom_site_aniso_U_33
_atom_site_aniso_U_23
_atom_site_aniso_U_13
_atom_site_aniso_U_12
Mg1 0.01643(16) 0.01107(15) 0.01242(15) 0.00281(10) -0.00913(12) -0.00589(11)
Mn1 0.01643(16) 0.01107(15) 0.01242(15) 0.00281(10) -0.00913(12) -0.00589(11)
O1W 0.0309(7) 0.0158(5) 0.0222(6) 0.0032(4) -0.0165(5) -0.0097(5)
O2W 0.0209(6) 0.0115(5) 0.0165(5) 0.0040(4) -0.0094(5) -0.0063(4)
O2W' 0.0218(6) 0.0152(5) 0.0131(5) 0.0033(4) -0.0098(4) -0.0058(4)
O3W 0.0259(6) 0.0185(6) 0.0206(6) 0.0073(4) -0.0164(5) -0.0126(5)
O1 0.0213(5) 0.0109(5) 0.0184(5) 0.0020(4) -0.0113(5) -0.0059(4)
O2 0.0325(6) 0.0126(5) 0.0248(6) 0.0034(4) -0.0197(5) -0.0065(4)
C1 0.0160(7) 0.0136(7) 0.0180(7) 0.0006(5) -0.0084(6) -0.0060(6)
C2 0.0327(9) 0.0155(7) 0.0262(8) 0.0017(6) -0.0195(8) -0.0067(7)
F1 0.0550(7) 0.0214(5) 0.0417(6) 0.0027(4) -0.0321(6) -0.0195(5)
F2 0.0431(7) 0.0544(8) 0.0271(6) -0.0161(5) -0.0054(5) -0.0129(6)
F3 0.0833(9) 0.0220(5) 0.0546(7) 0.0044(5) -0.0596(7) -0.0102(6)
O1' 0.0215(5) 0.0173(5) 0.0135(5) 0.0031(4) -0.0099(4) -0.0084(4)
O2' 0.0315(6) 0.0178(5) 0.0143(5) 0.0029(4) -0.0128(5) -0.0091(5)
C1' 0.0138(7) 0.0161(7) 0.0138(7) -0.0012(6) -0.0058(6) -0.0037(6)
C2' 0.0260(8) 0.0221(8) 0.0151(7) -0.0014(6) -0.0073(6) -0.0114(7)
F1' 0.0622(8) 0.0451(6) 0.0166(5) 0.0024(4) -0.0178(5) -0.0356(6)
F2' 0.0473(7) 0.0165(5) 0.0526(7) -0.0041(5) -0.0247(6) -0.0066(5)
F3' 0.0331(6) 0.0445(6) 0.0263(5) -0.0048(5) -0.0051(4) -0.0266(5)

loop_
_atom_type_symbol
_atom_type_description
_atom_type_scat_dispersion_real
_atom_type_scat_dispersion_imag
_atom_type_scat_source
C C 0.0033 0.0016 'International Tables Vol C Tables 4.2.6.8 and 6.1.1.4'
H H 0.0000 0.0000 'International Tables Vol C Tables 4.2.6.8 and 6.1.1.4'
O O 0.0106 0.0060 'International Tables Vol C Tables 4.2.6.8 and 6.1.1.4'
F F 0.0171 0.0103 'International Tables Vol C Tables 4.2.6.8 and 6.1.1.4'
Mg Mg 0.0486 0.0363 'International Tables Vol C Tables 4.2.6.8 and 6.1.1.4'
Mn Mn 0.3368 0.7283 'International Tables Vol C Tables 4.2.6.8 and 6.1.1.4'

loop_
_citation_id
_citation_doi
_citation_year
1 10.1039/C6DT04152C 2017

loop_
_geom_angle_atom_site_label_1
_geom_angle_atom_site_label_2
_geom_angle_atom_site_label_3
_geom_angle
O1W Mg1 O3W 176.87(5)
O1W Mg1 O2W' 89.40(4)
O3W Mg1 O2W' 87.56(4)
O1W Mg1 O1 91.95(4)
O3W Mg1 O1 88.70(4)
O2W' Mg1 O1 88.02(4)
O1W Mg1 O1' 91.24(4)
O3W Mg1 O1' 88.17(4)
O2W' Mg1 O1' 93.03(4)
O1 Mg1 O1' 176.65(4)
O1W Mg1 O2W 94.20(4)
O3W Mg1 O2W 88.86(4)
O2W' Mg1 O2W 176.08(4)
O1 Mg1 O2W 90.30(4)
O1' Mg1 O2W 88.46(4)
Mg1 O1W H1 113.0(14)
Mg1 O1W H1' 114.6(13)
H1 O1W H1' 110.8(15)
Mg1 O2W H2B 124.4(12)
Mg1 O2W H2A 114.8(12)
H2B O2W H2A 106.1(14)
Mg1 O2W' H2A' 117.6(12)
Mg1 O2W' H2B' 118.2(12)
H2A' O2W' H2B' 109.3(14)
Mg1 O3W H3 122.6(12)
Mg1 O3W H3' 126.1(12)
H3 O3W H3' 111.0(14)
C1 O1 Mg1 124.44(9)
O2 C1 O1 128.59(13)
O2 C1 C2 116.32(13)
O1 C1 C2 115.07(13)
F3 C2 F2 107.84(14)
F3 C2 F1 107.22(13)
F2 C2 F1 106.88(13)
F3 C2 C1 113.22(13)
F2 C2 C1 109.80(13)
F1 C2 C1 111.61(13)
C1' O1' Mg1 128.64(9)
O2' C1' O1' 128.35(13)
O2' C1' C2' 118.32(13)
O1' C1' C2' 113.33(13)
F2' C2' F1' 107.70(13)
F2' C2' F3' 107.43(13)
F1' C2' F3' 107.34(13)
F2' C2' C1' 111.62(13)
F1' C2' C1' 112.14(13)
F3' C2' C1' 110.39(12)

loop_
_geom_bond_atom_site_label_1
_geom_bond_atom_site_label_2
_geom_bond_distance
Mg1 O1W 2.0949(11)
Mg1 O3W 2.1053(10)
Mg1 O2W' 2.1314(11)
Mg1 O1 2.1450(10)
Mg1 O1' 2.1510(10)
Mg1 O2W 2.1514(11)
O1W H1 0.813(11)
O1W H1' 0.816(11)
O2W H2B 0.841(10)
O2W H2A 0.831(11)
O2W' H2A' 0.819(10)
O2W' H2B' 0.832(10)
O3W H3 0.811(10)
O3W H3' 0.808(10)
O1 C1 1.2537(17)
O2 C1 1.2320(18)
C1 C2 1.541(2)
C2 F3 1.3177(18)
C2 F2 1.329(2)
C2 F1 1.3358(19)
O1' C1' 1.2604(17)
O2' C1' 1.2265(18)
C1' C2' 1.548(2)
C2' F2' 1.3226(19)
C2' F1' 1.3258(18)
C2' F3' 1.3307(19)

loop_
_geom_hbond_atom_site_label_D
_geom_hbond_atom_site_label_H
_geom_hbond_atom_site_label_A
_geom_hbond_distance_DH
_geom_hbond_distance_HA
_geom_hbond_distance_DA
_geom_hbond_angle_DHA
_geom_hbond_site_symmetry_A
O1W H1 O2 0.813(11) 2.107(13) 2.7777(15) 139.8(17) .
O1W H1' O2' 0.816(11) 2.039(13) 2.7134(14) 139.7(17) .
O2W H2B O2 0.841(10) 1.841(11) 2.6817(14) 177.8(16) 2_576
O2W H2A O1' 0.831(11) 1.971(11) 2.7610(15) 158.6(17) 2_566
O2W' H2A' O1 0.819(10) 2.022(12) 2.7807(15) 153.8(17) 2_666
O2W' H2A' F3 0.819(10) 2.519(15) 3.1588(15) 135.8(15) 2_666
O2W' H2B' O2' 0.832(10) 1.862(11) 2.6863(14) 171.1(18) 2_665
O3W H3 O2W' 0.811(10) 2.057(12) 2.7753(15) 147.4(17) 2_666
O3W H3' O2W 0.808(10) 2.086(12) 2.7849(15) 144.7(17) 2_566

loop_
_geom_torsion_atom_site_label_1
_geom_torsion_atom_site_label_2
_geom_torsion_atom_site_label_3
_geom_torsion_atom_site_label_4
_geom_torsion
Mg1 O1 C1 O2 -11.6(2)
Mg1 O1 C1 C2 166.35(10)
O2 C1 C2 F3 -159.68(15)
O1 C1 C2 F3 22.1(2)
O2 C1 C2 F2 79.74(18)
O1 C1 C2 F2 -98.46(16)
O2 C1 C2 F1 -38.6(2)
O1 C1 C2 F1 143.21(13)
Mg1 O1' C1' O2' -5.5(2)
Mg1 O1' C1' C2' 175.65(9)
O2' C1' C2' F2' 126.56(15)
O1' C1' C2' F2' -54.43(17)
O2' C1' C2' F1' 5.6(2)
O1' C1' C2' F1' -175.38(13)
O2' C1' C2' F3' -114.03(15)
O1' C1' C2' F3' 64.98(17)
